data_7222132
loop_
_publ_author_name
'Hou, yong'
'Masoomi, Mohammad Yaser'
'Bagheri, Minoo'
'Morsali, Ali'
'Joo, Sang Woo'

_publ_section_title
;
 Two reversible transformable mercury(II) coordination polymers as
 efficient adsorbents for removal of dibenzothiophene
;
_journal_name_full 'RSC Adv.'
_journal_paper_doi 10.1039/C5RA12686J
_journal_year 2015
_chemical_formula_moiety 'C16 H12 Hg N6 O4'
_chemical_formula_sum 'C16 H12 Hg N6 O4'
_chemical_formula_weight 552.91
_chemical_name_systematic
; 
 ? 
;
_space_group_IT_number 2
_symmetry_cell_setting triclinic
_symmetry_space_group_name_Hall '-P 1'
_symmetry_space_group_name_H-M 'P -1'
_atom_sites_solution_hydrogens geom
_atom_sites_solution_primary direct
_atom_sites_solution_secondary difmap
_audit_creation_method SHELXL-97
_audit_update_record
;
2014-06-05 deposited with the CCDC.
2015-09-11 downloaded from the CCDC.
;
_cell_angle_alpha 80.631(17)
_cell_angle_beta 83.312(17)
_cell_angle_gamma 73.966(16)
_cell_formula_units_Z 2
_cell_length_a 8.441(8)
_cell_length_b 8.833(9)
_cell_length_c 12.787(12)
_cell_measurement_reflns_used 24.35
_cell_measurement_temperature 298(2)
_cell_measurement_theta_max 24.35
_cell_measurement_theta_min 2.46
_cell_volume 901.5(15)
_computing_cell_refinement 'SAINT (Bruker, 2002)'
_computing_data_collection 'SMART (Bruker, 2002)'
_computing_data_reduction SAINT
_computing_molecular_graphics 'SHELXTL(Bruker, 2002)'
_computing_publication_material SHELXL97
_computing_structure_refinement 'SHELXL97 (Sheldrick, 1997)'
_computing_structure_solution 'SHELXS97 (Sheldrick, 1997)'
_diffrn_ambient_temperature 298(2)
_diffrn_measured_fraction_theta_full 0.989
_diffrn_measured_fraction_theta_max 0.989
_diffrn_measurement_device_type 'Bruker APEX area-detector diffractometer'
_diffrn_measurement_method '\f and \w scan'
_diffrn_radiation_monochromator graphite
_diffrn_radiation_source 'fine-focus sealed tube'
_diffrn_radiation_type MoK\a
_diffrn_radiation_wavelength 0.71073
_diffrn_reflns_av_R_equivalents 0.0332
_diffrn_reflns_av_sigmaI/netI 0.0677
_diffrn_reflns_limit_h_max 9
_diffrn_reflns_limit_h_min -9
_diffrn_reflns_limit_k_max 10
_diffrn_reflns_limit_k_min -10
_diffrn_reflns_limit_l_max 11
_diffrn_reflns_limit_l_min -15
_diffrn_reflns_number 3176
_diffrn_reflns_theta_full 25.02
_diffrn_reflns_theta_max 25.02
_diffrn_reflns_theta_min 2.42
_diffrn_standards_number 0
_exptl_absorpt_coefficient_mu 8.572
_exptl_absorpt_correction_T_max 0.2013
_exptl_absorpt_correction_T_min 0.0812
_exptl_absorpt_correction_type multi-scan
_exptl_absorpt_process_details '(SADABS; Bruker, 2002)'
_exptl_crystal_colour Colorless
_exptl_crystal_density_diffrn 2.037
_exptl_crystal_density_method 'not measured'
_exptl_crystal_description Blcok
_exptl_crystal_F_000 524
_exptl_crystal_size_max 0.44
_exptl_crystal_size_mid 0.26
_exptl_crystal_size_min 0.19
_refine_diff_density_max 3.101
_refine_diff_density_min -2.606
_refine_diff_density_rms 0.264
_refine_ls_extinction_method none
_refine_ls_goodness_of_fit_ref 1.009
_refine_ls_hydrogen_treatment constr
_refine_ls_matrix_type full
_refine_ls_number_parameters 244
_refine_ls_number_reflns 3045
_refine_ls_number_restraints 0
_refine_ls_restrained_S_all 1.009
_refine_ls_R_factor_all 0.0679
_refine_ls_R_factor_gt 0.0594
_refine_ls_shift/su_max 0.000
_refine_ls_shift/su_mean 0.000
_refine_ls_structure_factor_coef Fsqd
_refine_ls_weighting_details 'calc w=1/[\s^2^(Fo^2^)+(0.1038P)^2^+0.0000P] where P=(Fo^2^+2Fc^2^)/3'
_refine_ls_weighting_scheme calc
_refine_ls_wR_factor_gt 0.1463
_refine_ls_wR_factor_ref 0.1509
_reflns_number_gt 2341
_reflns_number_total 3045
_reflns_threshold_expression I>2\s(I)
_cod_data_source_file c5ra12686j2.cif
_cod_data_source_block 3am
_cod_depositor_comments
;
The following automatic conversions were performed:

'_symmetry_cell_setting' value 'Triclinic' changed to 'triclinic'
according to
/usr/data/users/saulius/crontab/automatic-downloads/rss-feeds/RSC/lib/dictionaries/cif_core.dic
dictionary named 'cif_core.dic' version 2.4.2 from 2011-04-26.

'_exptl_absorpt_correction_type' value 'Multi-scan' changed to
'multi-scan' according to
/usr/data/users/saulius/crontab/automatic-downloads/rss-feeds/RSC/lib/dictionaries/cif_core.dic
dictionary named 'cif_core.dic' version 2.4.2 from 2011-04-26.

Automatic conversion script
Id: cif_fix_values 3271 2015-04-21 07:52:19Z andrius 
;
_cod_database_code 7222132

loop_
_symmetry_equiv_pos_as_xyz
'x, y, z'
'-x, -y, -z'

loop_
_atom_site_label
_atom_site_type_symbol
_atom_site_fract_x
_atom_site_fract_y
_atom_site_fract_z
_atom_site_U_iso_or_equiv
_atom_site_adp_type
_atom_site_occupancy
_atom_site_symmetry_multiplicity
_atom_site_calc_flag
_atom_site_refinement_flags
Hg1 Hg 0.35014(5) 0.17016(5) 0.24279(4) 0.0524(2) Uani 1 1 d .
O1 O 0.5304(15) 0.2756(16) 0.3320(12) 0.101(4) Uani 1 1 d .
O2 O 0.4501(19) 0.4083(16) 0.1918(12) 0.112(5) Uani 1 1 d .
O3 O 0.517(2) -0.0976(19) 0.3048(16) 0.149(7) Uani 1 1 d .
O4 O 0.464(3) -0.069(2) 0.1579(15) 0.171(9) Uani 1 1 d .
N1 N 0.1858(11) 0.1632(12) 0.4068(7) 0.048(2) Uani 1 1 d .
N2 N 0.0109(16) 0.1251(15) 0.6073(9) 0.070(3) Uani 1 1 d .
N3 N 0.2113(12) 0.2602(11) 0.0849(7) 0.048(2) Uani 1 1 d .
N4 N 0.0658(15) 0.3744(12) -0.1103(8) 0.059(3) Uani 1 1 d .
N5 N 0.5327(18) 0.3962(18) 0.2652(13) 0.086(4) Uani 1 1 d .
N6 N 0.530(2) -0.1624(17) 0.2242(15) 0.096(5) Uani 1 1 d .
C1 C 0.0386(14) 0.2735(14) 0.4289(10) 0.047(3) Uani 1 1 d .
C2 C -0.0312(16) 0.4104(16) 0.3556(11) 0.056(3) Uani 1 1 d .
H2 H 0.0256 0.4294 0.2901 0.067 Uiso 1 1 calc R
C3 C -0.1756(16) 0.5109(16) 0.3795(12) 0.063(3) Uani 1 1 d .
H3 H -0.2186 0.5976 0.3297 0.076 Uiso 1 1 calc R
C4 C -0.2641(18) 0.4890(19) 0.4778(14) 0.073(4) Uani 1 1 d .
H4 H -0.3655 0.5600 0.4923 0.088 Uiso 1 1 calc R
C5 C -0.2018(17) 0.3633(19) 0.5529(12) 0.069(4) Uani 1 1 d .
H5 H -0.2596 0.3515 0.6189 0.082 Uiso 1 1 calc R
C6 C -0.0498(16) 0.2512(15) 0.5307(10) 0.054(3) Uani 1 1 d .
C7 C 0.1572(19) 0.0251(18) 0.5806(11) 0.072(4) Uani 1 1 d .
H7 H 0.2024 -0.0606 0.6304 0.086 Uiso 1 1 calc R
C8 C 0.2436(17) 0.0440(17) 0.4822(12) 0.064(4) Uani 1 1 d .
H8 H 0.3444 -0.0285 0.4686 0.076 Uiso 1 1 calc R
C9 C 0.0686(14) 0.2224(13) 0.0676(9) 0.047(3) Uani 1 1 d .
C10 C -0.0073(15) 0.1278(15) 0.1491(10) 0.055(3) Uani 1 1 d .
H10 H 0.0369 0.0918 0.2147 0.066 Uiso 1 1 calc R
C11 C -0.1492(16) 0.0914(17) 0.1273(12) 0.065(4) Uani 1 1 d .
H11 H -0.1969 0.0255 0.1778 0.078 Uiso 1 1 calc R
C12 C -0.2214(18) 0.1519(19) 0.0310(14) 0.070(4) Uani 1 1 d .
H12 H -0.3188 0.1291 0.0198 0.084 Uiso 1 1 calc R
C13 C -0.1510(18) 0.2444(17) -0.0473(12) 0.068(4) Uani 1 1 d .
H13 H -0.1996 0.2822 -0.1114 0.082 Uiso 1 1 calc R
C14 C -0.0037(16) 0.2819(14) -0.0301(10) 0.053(3) Uani 1 1 d .
C15 C 0.2013(19) 0.4032(16) -0.0918(10) 0.065(4) Uani 1 1 d .
H15 H 0.2530 0.4621 -0.1449 0.078 Uiso 1 1 calc R
C16 C 0.2753(16) 0.3472(15) 0.0084(12) 0.062(4) Uani 1 1 d .
H16 H 0.3710 0.3739 0.0187 0.074 Uiso 1 1 calc R

loop_
_atom_site_aniso_label
_atom_site_aniso_U_11
_atom_site_aniso_U_22
_atom_site_aniso_U_33
_atom_site_aniso_U_23
_atom_site_aniso_U_13
_atom_site_aniso_U_12
Hg1 0.0581(3) 0.0515(3) 0.0437(3) 0.0016(2) -0.0042(2) -0.0123(2)
O1 0.106(9) 0.095(8) 0.112(11) 0.002(8) -0.026(7) -0.044(7)
O2 0.145(12) 0.107(9) 0.102(11) 0.014(8) -0.049(9) -0.063(9)
O3 0.175(16) 0.100(10) 0.138(16) -0.017(11) -0.035(12) 0.033(10)
O4 0.24(2) 0.118(12) 0.133(15) -0.051(11) -0.103(15) 0.043(13)
N1 0.055(6) 0.059(6) 0.027(5) -0.001(4) 0.000(4) -0.014(5)
N2 0.087(9) 0.080(8) 0.039(7) 0.004(6) -0.002(6) -0.026(7)
N3 0.063(6) 0.044(5) 0.031(5) 0.001(4) -0.001(4) -0.008(4)
N4 0.080(8) 0.056(6) 0.036(6) -0.006(5) 0.000(5) -0.012(6)
N5 0.093(10) 0.087(9) 0.089(11) -0.002(8) -0.020(8) -0.045(8)
N6 0.108(11) 0.066(8) 0.098(13) -0.010(9) -0.028(9) 0.012(8)
C1 0.056(7) 0.049(6) 0.040(7) 0.003(5) -0.008(5) -0.023(5)
C2 0.068(8) 0.066(7) 0.037(7) -0.001(6) -0.009(6) -0.023(6)
C3 0.064(8) 0.060(7) 0.061(9) -0.001(7) -0.012(7) -0.009(6)
C4 0.056(8) 0.076(9) 0.088(12) -0.022(9) -0.008(8) -0.011(7)
C5 0.070(9) 0.094(11) 0.050(9) -0.030(8) 0.010(7) -0.031(8)
C6 0.068(8) 0.066(7) 0.033(7) -0.004(6) -0.004(5) -0.026(6)
C7 0.084(10) 0.083(10) 0.040(8) 0.026(7) -0.017(7) -0.023(8)
C8 0.056(8) 0.068(8) 0.063(9) 0.013(7) -0.019(6) -0.017(6)
C9 0.054(7) 0.042(6) 0.038(7) -0.002(5) -0.007(5) -0.001(5)
C10 0.063(8) 0.064(7) 0.030(7) 0.001(6) 0.005(5) -0.011(6)
C11 0.063(8) 0.075(9) 0.059(9) -0.009(7) 0.006(7) -0.024(7)
C12 0.056(8) 0.080(9) 0.073(11) -0.020(8) -0.003(7) -0.012(7)
C13 0.072(9) 0.072(9) 0.055(9) -0.018(7) -0.017(7) 0.001(7)
C14 0.068(8) 0.048(6) 0.036(7) -0.004(5) -0.005(6) -0.003(6)
C15 0.091(10) 0.062(8) 0.034(8) 0.005(6) 0.005(7) -0.018(7)
C16 0.058(8) 0.052(7) 0.068(10) 0.000(7) 0.002(6) -0.012(6)

loop_
_atom_type_symbol
_atom_type_description
_atom_type_scat_dispersion_real
_atom_type_scat_dispersion_imag
_atom_type_scat_source
C C 0.0033 0.0016 'International Tables Vol C Tables 4.2.6.8 and 6.1.1.4'
H H 0.0000 0.0000 'International Tables Vol C Tables 4.2.6.8 and 6.1.1.4'
N N 0.0061 0.0033 'International Tables Vol C Tables 4.2.6.8 and 6.1.1.4'
O O 0.0106 0.0060 'International Tables Vol C Tables 4.2.6.8 and 6.1.1.4'
Hg Hg -2.3894 9.2266 'International Tables Vol C Tables 4.2.6.8 and 6.1.1.4'

loop_
_geom_angle_atom_site_label_1
_geom_angle_atom_site_label_2
_geom_angle_atom_site_label_3
_geom_angle
N3 Hg1 N1 117.7(3)
N3 Hg1 O4 82.5(4)
N1 Hg1 O4 121.0(7)
N3 Hg1 O2 83.8(4)
N1 Hg1 O2 115.0(5)
O4 Hg1 O2 122.3(8)
N3 Hg1 O1 133.4(4)
N1 Hg1 O1 86.7(4)
O4 Hg1 O1 120.1(6)
O2 Hg1 O1 49.5(4)
N3 Hg1 O3 128.6(5)
N1 Hg1 O3 88.7(6)
O4 Hg1 O3 46.8(6)
O2 Hg1 O3 126.2(6)
O1 Hg1 O3 87.8(6)
N5 O1 Hg1 97.8(9)
N5 O2 Hg1 99.8(10)
N6 O3 Hg1 100.5(11)
N6 O4 Hg1 104.3(13)
C8 N1 C1 118.8(11)
C8 N1 Hg1 116.2(9)
C1 N1 Hg1 125.0(7)
C7 N2 C6 116.1(11)
C16 N3 C9 118.0(10)
C16 N3 Hg1 118.0(9)
C9 N3 Hg1 123.9(7)
C15 N4 C14 116.6(11)
O2 N5 O1 112.8(13)
O4 N6 O3 108.3(16)
N1 C1 C2 123.6(11)
N1 C1 C6 118.7(11)
C2 C1 C6 117.7(12)
C3 C2 C1 121.3(13)
C3 C2 H2 119.3
C1 C2 H2 119.3
C2 C3 C4 121.4(13)
C2 C3 H3 119.3
C4 C3 H3 119.3
C5 C4 C3 120.3(14)
C5 C4 H4 119.9
C3 C4 H4 119.9
C4 C5 C6 120.5(14)
C4 C5 H5 119.7
C6 C5 H5 119.7
N2 C6 C5 119.7(12)
N2 C6 C1 121.6(12)
C5 C6 C1 118.7(12)
N2 C7 C8 123.1(12)
N2 C7 H7 118.4
C8 C7 H7 118.4
N1 C8 C7 121.7(13)
N1 C8 H8 119.2
C7 C8 H8 119.2
N3 C9 C14 119.2(11)
N3 C9 C10 120.3(10)
C14 C9 C10 120.4(12)
C11 C10 C9 118.1(12)
C11 C10 H10 121.0
C9 C10 H10 121.0
C10 C11 C12 121.3(13)
C10 C11 H11 119.3
C12 C11 H11 119.3
C13 C12 C11 121.1(14)
C13 C12 H12 119.4
C11 C12 H12 119.4
C12 C13 C14 119.8(13)
C12 C13 H13 120.1
C14 C13 H13 120.1
N4 C14 C9 122.0(12)
N4 C14 C13 118.8(12)
C9 C14 C13 119.2(12)
N4 C15 C16 122.5(12)
N4 C15 H15 118.8
C16 C15 H15 118.8
N3 C16 C15 121.6(13)
N3 C16 H16 119.2
C15 C16 H16 119.2

loop_
_geom_bond_atom_site_label_1
_geom_bond_atom_site_label_2
_geom_bond_distance
Hg1 N3 2.366(10)
Hg1 N1 2.378(9)
Hg1 O4 2.437(16)
Hg1 O2 2.443(13)
Hg1 O1 2.453(12)
Hg1 O3 2.453(14)
O1 N5 1.255(18)
O2 N5 1.207(18)
O3 N6 1.24(2)
O4 N6 1.156(19)
N1 C8 1.331(16)
N1 C1 1.383(15)
N2 C7 1.349(19)
N2 C6 1.381(17)
N3 C16 1.303(16)
N3 C9 1.386(15)
N4 C15 1.293(18)
N4 C14 1.384(17)
C1 C2 1.433(17)
C1 C6 1.436(17)
C2 C3 1.330(18)
C2 H2 0.9300
C3 C4 1.40(2)
C3 H3 0.9300
C4 C5 1.37(2)
C4 H4 0.9300
C5 C6 1.419(19)
C5 H5 0.9300
C7 C8 1.39(2)
C7 H7 0.9300
C8 H8 0.9300
C9 C14 1.413(17)
C9 C10 1.432(16)
C10 C11 1.391(19)
C10 H10 0.9300
C11 C12 1.40(2)
C11 H11 0.9300
C12 C13 1.37(2)
C12 H12 0.9300
C13 C14 1.42(2)
C13 H13 0.9300
C15 C16 1.444(19)
C15 H15 0.9300
C16 H16 0.9300
